data_4320093
loop_
_publ_author_name
'Rolf Minkwitz'
'Stefan Reinemann'
'Raphael Seelbinder'
'Detlef Konikowski'
'Hans Hartl'
'Irene Br\"udgam'
'Joachim Hegge'
'Berthold Hoge'
'Jeffrey A. Sheehy'
'Karl O. Christe'

_publ_section_title
;
 Synthesis and Characterization of the First Examples of
 Perfluoroalkyl-Substituted Trialkyloxonium Salts, [(CH3)2OCF3]+[Sb2F11]-
 and [(CH3)2OCF(CF3)2]+[Sb2F11]-
;
_journal_name_full 'Inorganic Chemistry'
_journal_page_first 4404
_journal_page_last 4408
_journal_paper_doi 10.1021/ic010239w
_journal_volume 40
_journal_year 2001
_chemical_formula_sum 'C3 H6 F14 O Sb2'
_chemical_formula_weight 567.58
_chemical_melting_point 233.15
_chemical_name_common 'methylated trifluoromethyl-methyl ether'
_chemical_name_systematic
;
trifluoromethyl-dimethyl-oxonium
undecafluorodiantimonate
;
_space_group_IT_number 36
_symmetry_cell_setting orthorhombic
_symmetry_space_group_name_Hall 'C 2c -2'
_symmetry_space_group_name_H-M 'C m c 21'
_atom_sites_solution_hydrogens geom
_atom_sites_solution_primary direct
_atom_sites_solution_secondary difmap
_audit_creation_method SHELXL-97
_cell_angle_alpha 90.00
_cell_angle_beta 90.00
_cell_angle_gamma 90.00
_cell_formula_units_Z 4
_cell_length_a 9.293(6)
_cell_length_b 12.456(7)
_cell_length_c 11.548(8)
_cell_measurement_reflns_used 27
_cell_measurement_temperature 171(2)
_cell_measurement_theta_max 14.59
_cell_measurement_theta_min 7.54
_cell_volume 1336.7(15)
_computing_cell_refinement 'Nicolet R3m/V'
_computing_data_collection 'Nicolet R3m/V'
_computing_data_reduction 'Nicolet R3m/V'
_computing_molecular_graphics 'SHELXTL-PLUS (Sheldrick, 1990)'
_computing_publication_material
;SHELXL-93 (Sheldrick, 1993), Parst
(Nardelli, 1983), Platon (Spek, 1982) & Missym (Le Page, 1987)
;
_computing_structure_refinement 'SHELXL-97 (Sheldrick, 1997)'
_computing_structure_solution 'SHELXS-97 (Sheldrick, 1990)'
_diffrn_ambient_temperature 171(2)
_diffrn_measured_fraction_theta_full 0.841
_diffrn_measured_fraction_theta_max 0.841
_diffrn_measurement_device_type 'Nicolet R3m/V'
_diffrn_measurement_method \w--2\q
_diffrn_radiation_monochromator graphite
_diffrn_radiation_source 'fine-focus sealed tube'
_diffrn_radiation_type MoK\a
_diffrn_radiation_wavelength 0.71073
_diffrn_reflns_av_R_equivalents 0.0383
_diffrn_reflns_av_sigmaI/netI 0.0347
_diffrn_reflns_limit_h_max 13
_diffrn_reflns_limit_h_min -12
_diffrn_reflns_limit_k_max 16
_diffrn_reflns_limit_k_min 0
_diffrn_reflns_limit_l_max 15
_diffrn_reflns_limit_l_min 0
_diffrn_reflns_number 1659
_diffrn_reflns_theta_full 30.06
_diffrn_reflns_theta_max 30.06
_diffrn_reflns_theta_min 2.73
_diffrn_standards_decay_% <5
_diffrn_standards_interval_count 300
_diffrn_standards_number 6
_exptl_absorpt_coefficient_mu 4.199
_exptl_absorpt_correction_T_max 0.991
_exptl_absorpt_correction_T_min 0.621
_exptl_absorpt_correction_type psi-scan
_exptl_crystal_colour colourless
_exptl_crystal_density_diffrn 2.820
_exptl_crystal_density_meas ?
_exptl_crystal_description parallelepiped
_exptl_crystal_F_000 1040
_exptl_crystal_size_max 0.58
_exptl_crystal_size_mid 0.28
_exptl_crystal_size_min 0.2
_refine_diff_density_max 0.687
_refine_diff_density_min -0.683
_refine_diff_density_rms 0.111
_refine_ls_abs_structure_details 'Flack H D (1983), Acta Cryst. A39, 876-881'
_refine_ls_abs_structure_Flack 0.00(6)
_refine_ls_extinction_coef 0.0023(3)
_refine_ls_extinction_expression Fc^*^=kFc[1+0.001xFc^2^\l^3^/sin(2\q)]^-1/4^
_refine_ls_extinction_method SHELXL
_refine_ls_goodness_of_fit_ref 1.089
_refine_ls_hydrogen_treatment mixed
_refine_ls_matrix_type full
_refine_ls_number_parameters 107
_refine_ls_number_reflns 907
_refine_ls_number_restraints 1
_refine_ls_restrained_S_all 1.088
_refine_ls_R_factor_all 0.0231
_refine_ls_R_factor_gt 0.0225
_refine_ls_shift/su_max 0.019
_refine_ls_shift/su_mean 0.002
_refine_ls_structure_factor_coef Fsqd
_refine_ls_weighting_details 'calc w=1/[\s^2^(Fo^2^)+(0.0410P)^2^+0.2991P] where P=(Fo^2^+2Fc^2^)/3'
_refine_ls_weighting_scheme calc
_refine_ls_wR_factor_gt 0.0620
_refine_ls_wR_factor_ref 0.0624
_reflns_number_gt 885
_reflns_number_total 907
_reflns_threshold_expression >2sigma(I)
_cod_data_source_file ic010239w.cif
_cod_data_source_block nic346
_cod_depositor_comments
;
The following automatic conversions were performed:

'_chemical_melting_point' value '-40' was changed to '233.15' - it
was converted from degrees Celsius(C) to Kelvins(K).

Automatic conversion script
Id: cif_fix_values 1569 2011-02-09 13:29:24Z adriana 

The following automatic conversions were performed:

'_exptl_crystal_density_meas' value 'not determined' was changed to
'?' - the value is perceived as not measured.

Automatic conversion script
Id: cif_fix_values 3008 2015-01-20 13:52:24Z robertas 
;
_cod_database_code 4320093

loop_
_symmetry_equiv_pos_as_xyz
'x, y, z'
'-x, -y, z+1/2'
'x, -y, z+1/2'
'-x, y, z'
'x+1/2, y+1/2, z'
'-x+1/2, -y+1/2, z+1/2'
'x+1/2, -y+1/2, z+1/2'
'-x+1/2, y+1/2, z'

loop_
_atom_site_label
_atom_site_type_symbol
_atom_site_fract_x
_atom_site_fract_y
_atom_site_fract_z
_atom_site_U_iso_or_equiv
_atom_site_adp_type
_atom_site_occupancy
_atom_site_symmetry_multiplicity
_atom_site_calc_flag
_atom_site_refinement_flags
_atom_site_disorder_assembly
_atom_site_disorder_group
Sb1 Sb 0.0000 1.10050(4) 0.00004(5) 0.03056(18) Uani 1 2 d S . .
Sb2 Sb 0.0000 0.78595(4) 0.02475(4) 0.02989(18) Uani 1 2 d S . .
F1 F 0.0000 0.6381(4) -0.0044(9) 0.0510(17) Uani 1 2 d S . .
F2 F 0.1415(6) 0.8162(4) -0.0824(5) 0.0573(12) Uani 1 1 d . . .
F3 F -0.1402(7) 0.7770(4) 0.1393(5) 0.0650(15) Uani 1 1 d . . .
F4 F 0.0000 0.9460(4) 0.0567(7) 0.0538(18) Uani 1 2 d S . .
F5 F 0.1952(6) 1.0893(5) 0.0047(17) 0.145(6) Uani 1 1 d . . .
F6 F 0.0000 1.2431(5) -0.0478(8) 0.0603(19) Uani 1 2 d S . .
F7 F 0.0000 1.1340(8) 0.1519(9) 0.149(8) Uani 1 2 d S . .
F8 F 0.0000 1.0460(6) -0.1449(9) 0.128(7) Uani 1 2 d S . .
F10 F 0.0000 0.3535(5) 0.2371(8) 0.113(5) Uani 1 2 d S . .
F11 F 0.1128(7) 0.4297(5) 0.1016(5) 0.0710(16) Uani 1 1 d . . .
O1 O 0.0000 0.5322(5) 0.2279(5) 0.0339(12) Uani 1 2 d S . .
C2 C 0.0000 0.4306(8) 0.1670(10) 0.044(2) Uani 1 2 d S . .
C1 C 0.1349(9) 0.5574(6) 0.2951(7) 0.0496(17) Uani 1 1 d . . .
H1 H 0.1434 0.5097 0.3594 0.055 Uiso 1 1 d . . .
H2 H 0.1303 0.6304 0.3227 0.055 Uiso 1 1 d . . .
H3 H 0.2172 0.5499 0.2452 0.055 Uiso 1 1 d . . .

loop_
_atom_site_aniso_label
_atom_site_aniso_U_11
_atom_site_aniso_U_22
_atom_site_aniso_U_33
_atom_site_aniso_U_23
_atom_site_aniso_U_13
_atom_site_aniso_U_12
Sb1 0.0276(2) 0.0205(3) 0.0436(3) -0.00085(19) 0.000 0.000
Sb2 0.0252(2) 0.0214(2) 0.0430(3) 0.00582(18) 0.000 0.000
F1 0.046(3) 0.023(2) 0.084(5) 0.007(3) 0.000 0.000
F2 0.050(2) 0.043(2) 0.079(3) 0.009(2) 0.030(3) -0.003(2)
F3 0.072(3) 0.051(3) 0.072(3) 0.006(2) 0.039(3) -0.005(2)
F4 0.078(5) 0.023(2) 0.060(4) 0.004(3) 0.000 0.000
F5 0.032(2) 0.068(3) 0.335(18) 0.036(7) -0.015(6) -0.003(2)
F6 0.075(4) 0.022(2) 0.084(5) 0.012(3) 0.000 0.000
F7 0.34(3) 0.053(4) 0.053(5) -0.018(4) 0.000 0.000
F8 0.29(2) 0.054(4) 0.045(4) 0.008(4) 0.000 0.000
F10 0.255(17) 0.026(3) 0.058(5) 0.003(3) 0.000 0.000
F11 0.067(4) 0.079(3) 0.067(3) -0.024(3) 0.015(3) 0.019(3)
O1 0.034(3) 0.033(3) 0.035(3) -0.007(2) 0.000 0.000
C2 0.058(6) 0.031(4) 0.044(5) -0.012(4) 0.000 0.000
C1 0.040(3) 0.056(5) 0.053(3) -0.007(3) -0.010(3) -0.007(3)

loop_
_atom_type_symbol
_atom_type_description
_atom_type_scat_dispersion_real
_atom_type_scat_dispersion_imag
_atom_type_scat_source
C C 0.0033 0.0016 'International Tables Vol C Tables 4.2.6.8 and 6.1.1.4'
H H 0.0000 0.0000 'International Tables Vol C Tables 4.2.6.8 and 6.1.1.4'
O O 0.0106 0.0060 'International Tables Vol C Tables 4.2.6.8 and 6.1.1.4'
F F 0.0171 0.0103 'International Tables Vol C Tables 4.2.6.8 and 6.1.1.4'
Sb Sb -0.5866 1.5461 'International Tables Vol C Tables 4.2.6.8 and 6.1.1.4'

loop_
_geom_angle_atom_site_label_1
_geom_angle_atom_site_label_2
_geom_angle_atom_site_label_3
_geom_angle
_geom_angle_site_symmetry_1
_geom_angle_site_symmetry_3
_geom_angle_publ_flag
F7 Sb1 F8 171.3(4) . . ?
F7 Sb1 F5 89.4(6) . 4 ?
F8 Sb1 F5 89.9(6) . 4 ?
F7 Sb1 F5 89.4(6) . . ?
F8 Sb1 F5 89.9(6) . . ?
F5 Sb1 F5 170.6(5) 4 . ?
F7 Sb1 F6 93.9(4) . . ?
F8 Sb1 F6 94.8(4) . . ?
F5 Sb1 F6 94.7(2) 4 . ?
F5 Sb1 F6 94.7(2) . . ?
F7 Sb1 F4 84.6(4) . . ?
F8 Sb1 F4 86.7(3) . . ?
F5 Sb1 F4 85.3(2) 4 . ?
F5 Sb1 F4 85.3(2) . . ?
F6 Sb1 F4 178.5(4) . . ?
F2 Sb2 F2 90.9(4) 4 . ?
F2 Sb2 F3 171.4(2) 4 4 ?
F2 Sb2 F3 89.4(3) . 4 ?
F2 Sb2 F3 89.4(3) 4 . ?
F2 Sb2 F3 171.4(2) . . ?
F3 Sb2 F3 88.9(4) 4 . ?
F2 Sb2 F1 94.6(3) 4 . ?
F2 Sb2 F1 94.6(3) . . ?
F3 Sb2 F1 94.0(3) 4 . ?
F3 Sb2 F1 94.0(3) . . ?
F2 Sb2 F4 85.5(2) 4 . ?
F2 Sb2 F4 85.5(2) . . ?
F3 Sb2 F4 86.0(2) 4 . ?
F3 Sb2 F4 86.0(2) . . ?
F1 Sb2 F4 179.9(4) . . ?
Sb2 F4 Sb1 150.7(4) . . ?
C2 O1 C1 115.6(4) . 4 ?
C2 O1 C1 115.6(4) . . ?
C1 O1 C1 112.6(7) 4 . ?
F10 C2 F11 111.8(6) . 4 ?
F10 C2 F11 111.8(6) . . ?
F11 C2 F11 108.4(10) 4 . ?
F10 C2 O1 110.8(9) . . ?
F11 C2 O1 106.9(6) 4 . ?
F11 C2 O1 106.9(6) . . ?
O1 C1 H1 109.8(7) . . ?
O1 C1 H2 109.2(7) . . ?
H1 C1 H2 109.5(8) . . ?
O1 C1 H3 109.5(6) . . ?
H1 C1 H3 109.9(8) . . ?
H2 C1 H3 109.0(8) . . ?

loop_
_geom_bond_atom_site_label_1
_geom_bond_atom_site_label_2
_geom_bond_distance
_geom_bond_site_symmetry_2
_geom_bond_publ_flag
Sb1 F7 1.803(10) . ?
Sb1 F8 1.806(10) . ?
Sb1 F5 1.820(6) 4 ?
Sb1 F5 1.820(6) . ?
Sb1 F6 1.861(6) . ?
Sb1 F4 2.033(5) . ?
Sb2 F2 1.845(5) 4 ?
Sb2 F2 1.845(5) . ?
Sb2 F3 1.860(5) 4 ?
Sb2 F3 1.860(5) . ?
Sb2 F1 1.872(6) . ?
Sb2 F4 2.027(5) . ?
F10 C2 1.256(14) . ?
F11 C2 1.292(9) . ?
O1 C2 1.448(10) . ?
O1 C1 1.508(8) 4 ?
O1 C1 1.508(8) . ?
C2 F11 1.292(9) 4 ?
C1 H1 0.955(8) . ?
C1 H2 0.965(7) . ?
C1 H3 0.961(9) . ?
